data_2233786
loop_
_publ_author_name
'Cao, Gao-Juan'
'Rong, Cheng'
'Li, Qing-lu'
'Jiang, Wen-Jing'

_publ_section_title
;
 Poly[[tetraaquadi-\m~4~-oxalato-\m~2~-oxalato-dineodymium(III)]
 dihydrate]
;
_journal_coeditor_code FI2122
_journal_issue 3
_journal_name_full 'Acta Crystallographica Section E'
_journal_page_first m289
_journal_paper_doi 10.1107/S1600536812005016
_journal_volume 68
_journal_year 2012
_chemical_formula_iupac '[Nd2 (C2 O4)3 (H2 O)4], 2H2 O'
_chemical_formula_moiety 'C6 H8 Nd2 O16, 2(H2 O)'
_chemical_formula_sum 'C6 H12 Nd2 O18'
_chemical_formula_weight 660.64
_chemical_name_systematic
;
Poly[[tetraaquadi-\m~4~-oxalato-\m~2~-oxalato-dineodymium(III)] dihydrate]
;
_space_group_IT_number 2
_symmetry_cell_setting triclinic
_symmetry_space_group_name_Hall '-P 1'
_symmetry_space_group_name_H-M 'P -1'
_atom_sites_solution_hydrogens geom
_atom_sites_solution_primary direct
_atom_sites_solution_secondary difmap
_audit_creation_method SHELXL-97
_cell_angle_alpha 98.386(6)
_cell_angle_beta 99.742(3)
_cell_angle_gamma 96.802(5)
_cell_formula_units_Z 1
_cell_length_a 6.036(3)
_cell_length_b 7.603(3)
_cell_length_c 8.906(4)
_cell_measurement_reflns_used 1101
_cell_measurement_temperature 293(2)
_cell_measurement_theta_max 27.4758
_cell_measurement_theta_min 2.3543
_cell_volume 394.2(3)
_computing_cell_refinement 'CrystalClear (Rigaku, 2007)'
_computing_data_collection 'CrystalClear (Rigaku, 2007)'
_computing_data_reduction 'CrystalClear (Rigaku, 2007)'
_computing_molecular_graphics 'SHELXTL (Sheldrick, 2008)'
_computing_publication_material 'SHELXTL (Sheldrick, 2008)'
_computing_structure_refinement 'SHELXL97 (Sheldrick, 2008)'
_computing_structure_solution 'SHELXS97 (Sheldrick, 2008)'
_diffrn_ambient_temperature 293(2)
_diffrn_measured_fraction_theta_full 0.949
_diffrn_measured_fraction_theta_max 0.949
_diffrn_measurement_device 'area detector'
_diffrn_measurement_device_type 'Rigaku SCXmini'
_diffrn_measurement_method '\w scans'
_diffrn_radiation_monochromator graphite
_diffrn_radiation_source 'fine-focus sealed tube'
_diffrn_radiation_type MoK\a
_diffrn_radiation_wavelength 0.71073
_diffrn_reflns_av_R_equivalents 0.0187
_diffrn_reflns_av_sigmaI/netI 0.0290
_diffrn_reflns_limit_h_max 7
_diffrn_reflns_limit_h_min -7
_diffrn_reflns_limit_k_max 9
_diffrn_reflns_limit_k_min -9
_diffrn_reflns_limit_l_max 11
_diffrn_reflns_limit_l_min -11
_diffrn_reflns_number 2997
_diffrn_reflns_theta_full 27.48
_diffrn_reflns_theta_max 27.48
_diffrn_reflns_theta_min 3.29
_exptl_absorpt_coefficient_mu 6.611
_exptl_absorpt_correction_T_max 1.0000
_exptl_absorpt_correction_T_min 0.7584
_exptl_absorpt_correction_type multi-scan
_exptl_absorpt_process_details '(SADABS; Sheldrick, 2004)'
_exptl_crystal_colour Pink
_exptl_crystal_density_diffrn 2.783
_exptl_crystal_density_method 'not measured'
_exptl_crystal_description Prism
_exptl_crystal_F_000 312
_exptl_crystal_size_max 0.05
_exptl_crystal_size_mid 0.05
_exptl_crystal_size_min 0.05
_refine_diff_density_max 1.013
_refine_diff_density_min -1.060
_refine_ls_extinction_coef 0.0250(12)
_refine_ls_extinction_expression Fc^*^=kFc[1+0.001xFc^2^\l^3^/sin(2\q)]^-1/4^
_refine_ls_extinction_method 'SHELXL97 (Sheldrick, 2008)'
_refine_ls_goodness_of_fit_ref 1.035
_refine_ls_hydrogen_treatment refall
_refine_ls_matrix_type full
_refine_ls_number_parameters 137
_refine_ls_number_reflns 1721
_refine_ls_number_restraints 9
_refine_ls_restrained_S_all 1.034
_refine_ls_R_factor_all 0.0218
_refine_ls_R_factor_gt 0.0190
_refine_ls_shift/su_max 0.001
_refine_ls_shift/su_mean 0.000
_refine_ls_structure_factor_coef Fsqd
_refine_ls_weighting_details 'calc w=1/[\s^2^(Fo^2^)+(0.0267P)^2^+0.0000P] where P=(Fo^2^+2Fc^2^)/3'
_refine_ls_weighting_scheme calc
_refine_ls_wR_factor_gt 0.0435
_refine_ls_wR_factor_ref 0.0446
_reflns_number_gt 1600
_reflns_number_total 1721
_reflns_threshold_expression I>2\s(I)
_cod_data_source_file fi2122.cif
_cod_data_source_block I
_cod_database_code 2233786
_cod_database_fobs_code 2233786

loop_
_symmetry_equiv_pos_as_xyz
'x, y, z'
'-x, -y, -z'

loop_
_atom_site_type_symbol
_atom_site_label
_atom_site_fract_x
_atom_site_fract_y
_atom_site_fract_z
_atom_site_U_iso_or_equiv
_atom_site_adp_type
_atom_site_calc_flag
_atom_site_refinement_flags
_atom_site_occupancy
_atom_site_symmetry_multiplicity
Nd Nd 0.50918(3) 0.80732(2) 0.795455(19) 0.01243(9) Uani d . 1 1
O O1 0.3007(4) 0.6414(3) 0.9553(3) 0.0197(5) Uani d . 1 1
O O2 0.2687(4) 1.0032(3) 0.9482(3) 0.0159(5) Uani d . 1 1
O O3 0.6296(4) 0.7244(3) 0.5432(3) 0.0194(5) Uani d . 1 1
O O4 0.7188(4) 0.5888(3) 0.9155(3) 0.0218(5) Uani d . 1 1
O O5 0.9212(4) 0.8988(3) 0.8085(3) 0.0210(5) Uani d . 1 1
O O6 0.3574(5) 0.4917(3) 0.6531(3) 0.0227(5) Uani d . 1 1
C C1 0.3797(6) 0.5159(4) 1.0114(4) 0.0160(7) Uani d . 1 1
C C2 0.0540(5) 0.9720(4) 0.9295(4) 0.0138(6) Uani d . 1 1
C C3 0.5789(6) 0.5661(4) 0.4686(4) 0.0163(7) Uani d . 1 1
O O1W 0.1774(4) 0.8272(4) 0.5951(3) 0.0303(7) Uani d D 1 1
H H1 0.052(5) 0.846(6) 0.618(5) 0.045 Uiso d D 1 1
H H2 0.145(7) 0.765(6) 0.509(3) 0.045 Uiso d D 1 1
O O2W 0.5617(5) 1.0983(4) 0.7077(3) 0.0283(6) Uani d D 1 1
H H3 0.461(5) 1.144(6) 0.658(5) 0.042 Uiso d D 1 1
H H4 0.680(4) 1.171(5) 0.722(6) 0.042 Uiso d D 1 1
O O3W 0.0780(5) 0.6307(4) 0.2901(4) 0.0390(8) Uani d D 1 1
H H5 0.105(8) 0.550(6) 0.226(5) 0.059 Uiso d D 1 1
H H6 -0.065(3) 0.620(7) 0.277(6) 0.059 Uiso d D 1 1

loop_
_atom_site_aniso_label
_atom_site_aniso_U_11
_atom_site_aniso_U_22
_atom_site_aniso_U_33
_atom_site_aniso_U_12
_atom_site_aniso_U_13
_atom_site_aniso_U_23
Nd 0.01250(11) 0.01253(11) 0.01129(11) -0.00015(6) 0.00267(6) -0.00003(6)
O1 0.0213(13) 0.0226(13) 0.0199(12) 0.0078(10) 0.0081(10) 0.0099(10)
O2 0.0100(11) 0.0192(12) 0.0172(11) 0.0004(9) 0.0032(9) -0.0006(9)
O3 0.0231(13) 0.0158(12) 0.0170(12) -0.0022(10) 0.0058(10) -0.0027(10)
O4 0.0176(13) 0.0249(13) 0.0272(13) 0.0047(10) 0.0086(10) 0.0123(11)
O5 0.0137(11) 0.0311(14) 0.0140(11) -0.0038(10) 0.0023(9) -0.0034(10)
O6 0.0303(14) 0.0191(12) 0.0172(12) -0.0045(10) 0.0128(10) -0.0047(10)
C1 0.0177(17) 0.0169(16) 0.0125(15) 0.0023(13) 0.0028(13) -0.0001(13)
C2 0.0131(15) 0.0123(14) 0.0153(16) 0.0008(12) 0.0025(12) 0.0014(13)
C3 0.0155(16) 0.0179(17) 0.0135(15) 0.0021(13) 0.0000(12) 0.0000(13)
O1W 0.0161(13) 0.0518(19) 0.0197(13) 0.0077(12) 0.0025(10) -0.0053(13)
O2W 0.0261(15) 0.0227(14) 0.0342(16) -0.0029(11) -0.0005(12) 0.0112(12)
O3W 0.0284(16) 0.0440(18) 0.0356(17) -0.0137(14) 0.0118(13) -0.0141(14)

loop_
_atom_type_symbol
_atom_type_description
_atom_type_scat_dispersion_real
_atom_type_scat_dispersion_imag
_atom_type_scat_source
C C 0.0033 0.0016 'International Tables Vol C Tables 4.2.6.8 and 6.1.1.4'
H H 0.0000 0.0000 'International Tables Vol C Tables 4.2.6.8 and 6.1.1.4'
O O 0.0106 0.0060 'International Tables Vol C Tables 4.2.6.8 and 6.1.1.4'
Nd Nd -0.1943 3.0179 'International Tables Vol C Tables 4.2.6.8 and 6.1.1.4'

loop_
_geom_angle_atom_site_label_1
_geom_angle_atom_site_label_2
_geom_angle_atom_site_label_3
_geom_angle_site_symmetry_1
_geom_angle_site_symmetry_3
_geom_angle
O1 Nd O2W . . 142.79(9)
O1 Nd O4 . . 66.13(8)
O2W Nd O4 . . 142.62(9)
O1 Nd O5 . . 132.18(8)
O2W Nd O5 . . 71.58(9)
O4 Nd O5 . . 71.43(9)
O1 Nd O1W . . 97.08(10)
O2W Nd O1W . . 70.46(10)
O4 Nd O1W . . 142.10(10)
O5 Nd O1W . . 130.44(10)
O1 Nd O3 . . 134.13(8)
O2W Nd O3 . . 77.81(9)
O4 Nd O3 . . 92.73(9)
O5 Nd O3 . . 67.13(8)
O1W Nd O3 . . 74.66(9)
O1 Nd O6 . . 70.15(8)
O2W Nd O6 . . 132.48(9)
O4 Nd O6 . . 69.77(9)
O5 Nd O6 . . 114.40(8)
O1W Nd O6 . . 72.59(10)
O3 Nd O6 . . 64.28(8)
O1 Nd O2 . 2_677 85.95(9)
O2W Nd O2 . 2_677 81.77(9)
O4 Nd O2 . 2_677 77.35(8)
O5 Nd O2 . 2_677 63.77(7)
O1W Nd O2 . 2_677 137.60(8)
O3 Nd O2 . 2_677 130.55(8)
O6 Nd O2 . 2_677 144.97(8)
O1 Nd O2 . . 67.11(8)
O2W Nd O2 . . 75.84(10)
O4 Nd O2 . . 120.99(8)
O5 Nd O2 . . 122.26(8)
O1W Nd O2 . . 76.88(8)
O3 Nd O2 . . 146.24(8)
O6 Nd O2 . . 122.82(8)
O2 Nd O2 2_677 . 65.42(9)
C1 O1 Nd . . 120.1(2)
C2 O2 Nd . 2_677 118.3(2)
C2 O2 Nd . . 123.74(19)
Nd O2 Nd 2_677 . 114.58(8)
C3 O3 Nd . . 121.0(2)
C1 O4 Nd 2_667 . 119.4(2)
C2 O5 Nd 1_655 . 123.2(2)
C3 O6 Nd 2_666 . 120.3(2)
O1 C1 O4 . 2_667 126.2(3)
O1 C1 C1 . 2_667 117.3(4)
O4 C1 C1 2_667 2_667 116.5(4)
O5 C2 O2 1_455 . 126.3(3)
O5 C2 C2 1_455 2_577 116.4(4)
O2 C2 C2 . 2_577 117.2(3)
O6 C3 O3 2_666 . 125.9(3)
O6 C3 C3 2_666 2_666 117.0(4)
O3 C3 C3 . 2_666 117.1(4)
Nd O1W H1 . . 122(3)
Nd O1W H2 . . 124(3)
H1 O1W H2 . . 105(3)
Nd O2W H3 . . 126(3)
Nd O2W H4 . . 128(3)
H3 O2W H4 . . 106(3)
H5 O3W H6 . . 105(3)

loop_
_geom_bond_atom_site_label_1
_geom_bond_atom_site_label_2
_geom_bond_site_symmetry_2
_geom_bond_distance
Nd O1 . 2.441(3)
Nd O2W . 2.455(3)
Nd O4 . 2.462(3)
Nd O5 . 2.480(3)
Nd O1W . 2.481(3)
Nd O3 . 2.494(3)
Nd O6 . 2.530(3)
Nd O2 2_677 2.576(2)
Nd O2 . 2.601(2)
O1 C1 . 1.246(4)
O2 C2 . 1.267(4)
O2 Nd 2_677 2.576(2)
O3 C3 . 1.263(4)
O4 C1 2_667 1.258(5)
O5 C2 1_655 1.241(4)
O6 C3 2_666 1.248(4)
C1 O4 2_667 1.258(5)
C1 C1 2_667 1.542(7)
C2 O5 1_455 1.241(4)
C2 C2 2_577 1.539(6)
C3 O6 2_666 1.248(4)
C3 C3 2_666 1.532(7)
O1W H1 . 0.839(19)
O1W H2 . 0.823(19)
O2W H3 . 0.830(18)
O2W H4 . 0.827(19)
O3W H5 . 0.824(19)
O3W H6 . 0.845(19)

loop_
_geom_hbond_atom_site_label_D
_geom_hbond_atom_site_label_H
_geom_hbond_atom_site_label_A
_geom_hbond_site_symmetry_A
_geom_hbond_distance_DH
_geom_hbond_distance_HA
_geom_hbond_distance_DA
_geom_hbond_angle_DHA
O1W H1 O5 1_455 0.839(19) 2.00(3) 2.681(4) 138(4)
O1W H1 O3 1_455 0.839(19) 2.55(3) 3.244(4) 141(4)
O1W H2 O3W . 0.823(19) 2.012(19) 2.833(4) 175(5)
O2W H3 O3 2_676 0.830(18) 2.20(3) 2.919(4) 145(4)
O2W H4 O3W 2_676 0.827(19) 2.00(2) 2.809(4) 165(4)
O3W H5 O4 2_666 0.824(19) 2.04(2) 2.827(4) 159(5)
O3W H6 O6 2_566 0.845(19) 2.10(4) 2.835(4) 146(5)
